data_4519248
loop_
_publ_author_name
'Xu, Xian'
'Zheng, Xizhou'
'Xu, Xin'

_publ_section_title
;
 Synthesis of Tetrahydroquinolines by Scandium-Catalyzed [3 + 3]
 Annulation of Anilines with Allenes and Dienes
;
_journal_issue 24
_journal_name_full 'ACS Catalysis'
_journal_page_first 14995
_journal_page_last 15003
_journal_paper_doi 10.1021/acscatal.1c04657
_journal_volume 11
_journal_year 2021
_chemical_formula_moiety '2(C24 H25 N)'
_chemical_formula_sum 'C48 H50 N2'
_chemical_formula_weight 654.90
_space_group_crystal_system triclinic
_space_group_IT_number 2
_space_group_name_Hall '-P 1'
_space_group_name_H-M_alt 'P -1'
_atom_sites_solution_hydrogens mixed
_atom_sites_solution_primary dual
_audit_creation_date 2021-05-12
_audit_creation_method
;
Olex2 1.3
(compiled 2020.11.12 svn.r5f609507 for OlexSys, GUI svn.r6272)
;
_cell_angle_alpha 92.736(2)
_cell_angle_beta 93.818(2)
_cell_angle_gamma 93.332(2)
_cell_formula_units_Z 2
_cell_length_a 10.1618(5)
_cell_length_b 13.2018(6)
_cell_length_c 13.7980(6)
_cell_measurement_reflns_used 6775
_cell_measurement_temperature 120.0
_cell_measurement_theta_max 108.042
_cell_measurement_theta_min 5.592
_cell_volume 1841.35(15)
_computing_cell_refinement 'SAINT V8.40B (?, 2016)'
_computing_data_reduction 'SAINT V8.40B (?, 2016)'
_computing_molecular_graphics 'Olex2 1.3 (Dolomanov et al., 2009)'
_computing_publication_material 'Olex2 1.3 (Dolomanov et al., 2009)'
_computing_structure_refinement 'SHELXL 2018/3 (Sheldrick, 2015)'
_computing_structure_solution 'SHELXT 2018/2 (Sheldrick, 2018)'
_diffrn_ambient_temperature 120.0
_diffrn_measured_fraction_theta_full 0.999
_diffrn_measured_fraction_theta_max 0.998
_diffrn_measurement_device_type 'Bruker APEX-II CCD'
_diffrn_measurement_method '\f and \w scans'
_diffrn_radiation_type GaK\a
_diffrn_radiation_wavelength 1.34138
_diffrn_reflns_av_R_equivalents 0.0776
_diffrn_reflns_av_unetI/netI 0.0516
_diffrn_reflns_Laue_measured_fraction_full 0.999
_diffrn_reflns_Laue_measured_fraction_max 0.998
_diffrn_reflns_limit_h_max 12
_diffrn_reflns_limit_h_min -12
_diffrn_reflns_limit_k_max 15
_diffrn_reflns_limit_k_min -15
_diffrn_reflns_limit_l_max 16
_diffrn_reflns_limit_l_min -16
_diffrn_reflns_number 54395
_diffrn_reflns_point_group_measured_fraction_full 0.999
_diffrn_reflns_point_group_measured_fraction_max 0.998
_diffrn_reflns_theta_full 53.594
_diffrn_reflns_theta_max 54.021
_diffrn_reflns_theta_min 2.796
_diffrn_source_current 3.57
_diffrn_source_power 0.2494716
_diffrn_source_voltage 69.88
_diffrn_standards_number 0
_exptl_absorpt_coefficient_mu 0.325
_exptl_absorpt_correction_T_max 0.7506
_exptl_absorpt_correction_T_min 0.6355
_exptl_absorpt_correction_type multi-scan
_exptl_absorpt_process_details
;
SADABS-2016/2 (Bruker,2016/2) was used for absorption correction.
wR2(int) was 0.1026 before and 0.0724 after correction.
The Ratio of minimum to maximum transmission is 0.8467.
The \l/2 correction factor is Not present.
;
_exptl_crystal_colour 'clear light colourless'
_exptl_crystal_colour_lustre clear
_exptl_crystal_colour_modifier light
_exptl_crystal_colour_primary colourless
_exptl_crystal_density_diffrn 1.181
_exptl_crystal_description block
_exptl_crystal_F_000 704
_exptl_crystal_size_max 0.4
_exptl_crystal_size_mid 0.3
_exptl_crystal_size_min 0.3
_refine_diff_density_max 0.204
_refine_diff_density_min -0.295
_refine_diff_density_rms 0.062
_refine_ls_extinction_method none
_refine_ls_goodness_of_fit_ref 1.046
_refine_ls_hydrogen_treatment mixed
_refine_ls_matrix_type full
_refine_ls_number_parameters 468
_refine_ls_number_reflns 6775
_refine_ls_number_restraints 0
_refine_ls_restrained_S_all 1.046
_refine_ls_R_factor_all 0.0920
_refine_ls_R_factor_gt 0.0555
_refine_ls_shift/su_max 0.000
_refine_ls_shift/su_mean 0.000
_refine_ls_structure_factor_coef Fsqd
_refine_ls_weighting_details 'w=1/[\s^2^(Fo^2^)+(0.0834P)^2^+0.2145P] where P=(Fo^2^+2Fc^2^)/3'
_refine_ls_weighting_scheme calc
_refine_ls_wR_factor_gt 0.1323
_refine_ls_wR_factor_ref 0.1518
_reflns_Friedel_coverage 0.000
_reflns_number_gt 4604
_reflns_number_total 6775
_reflns_threshold_expression 'I > 2\s(I)'
_cod_data_source_file cs1c04657_si_002.cif
_cod_data_source_block ga210511i_0m
_cod_database_code 4519248
_shelx_shelxl_version_number 2018/3
_shelx_space_group_comment
;
The symmetry employed for this shelxl refinement is uniquely defined
by the following loop, which should always be used as a source of
symmetry information in preference to the above space-group names.
They are only intended as comments.
;
_shelx_estimated_absorpt_t_max 0.909
_shelx_estimated_absorpt_t_min 0.881
_olex2_refinement_description
;
1. Fixed Uiso
 At 1.2 times of:
  All C(H) groups, All C(H,H) groups
 At 1.5 times of:
  All C(H,H,H) groups
2.a Secondary CH2 refined with riding coordinates:
 C15(H15A,H15B), C16(H16A,H16B), C39(H39A,H39B), C40(H40A,H40B)
2.b Aromatic/amide H refined with riding coordinates:
 C35(H35), C14(H14), C34(H34), C28(H28), C38(H38), C24(H24), C11(H11),
 C44(H44), C6(H6), C4(H4), C27(H27), C30(H30), C48(H48), C22(H22), C31(H31),
 C20(H20), C3(H3), C10(H10), C23(H23), C47(H47), C7(H7), C21(H21), C45(H45),
 C46(H46)
2.c Idealised Me refined as rotating group:
 C18(H18A,H18B,H18C), C32(H32A,H32B,H32C), C41(H41A,H41B,H41C), C8(H8A,H8B,
 H8C), C25(H25A,H25B,H25C)
;
_olex2_submission_special_instructions 'No special instructions were received'

loop_
_space_group_symop_operation_xyz
'x, y, z'
'-x, -y, -z'

loop_
_atom_site_label
_atom_site_type_symbol
_atom_site_fract_x
_atom_site_fract_y
_atom_site_fract_z
_atom_site_U_iso_or_equiv
_atom_site_adp_type
_atom_site_occupancy
_atom_site_site_symmetry_order
_atom_site_calc_flag
_atom_site_refinement_flags_posn
_atom_site_refinement_flags_adp
_atom_site_refinement_flags_occupancy
_atom_site_disorder_assembly
_atom_site_disorder_group
N2 N 0.63780(14) 0.06641(11) 0.85354(11) 0.0291(4) Uani 1 1 d . . . . .
N1 N 0.85452(15) 0.55987(11) 0.65585(10) 0.0289(4) Uani 1 1 d . . . . .
C36 C 0.57376(17) -0.03045(13) 0.84938(12) 0.0273(4) Uani 1 1 d . . . . .
C29 C 0.57345(17) 0.14920(13) 0.81113(13) 0.0281(4) Uani 1 1 d . . . . .
C33 C 0.44357(18) -0.22737(13) 0.83763(13) 0.0306(4) Uani 1 1 d . . . . .
C19 C 0.85861(17) 0.56768(13) 0.83688(13) 0.0284(4) Uani 1 1 d . . . . .
C12 C 0.84009(17) 0.46277(13) 0.61000(12) 0.0286(4) Uani 1 1 d . . . . .
C35 C 0.44701(18) -0.04941(14) 0.80245(13) 0.0300(4) Uani 1 1 d . . . . .
H35 H 0.403889 0.004696 0.773456 0.036 Uiso 1 1 calc R U . . .
C5 C 0.78913(18) 0.64190(13) 0.61343(13) 0.0291(4) Uani 1 1 d . . . . .
C37 C 0.63529(18) -0.11266(14) 0.89020(13) 0.0295(4) Uani 1 1 d . . . . .
C14 C 0.88731(18) 0.28567(14) 0.60074(13) 0.0315(5) Uani 1 1 d . . . . .
H14 H 0.931902 0.231216 0.627800 0.038 Uiso 1 1 calc R U . . .
C34 C 0.38409(18) -0.14521(14) 0.79775(13) 0.0316(4) Uani 1 1 d . . . . .
H34 H 0.297876 -0.155285 0.766440 0.038 Uiso 1 1 calc R U . . .
C13 C 0.90616(18) 0.38105(14) 0.64793(13) 0.0297(4) Uani 1 1 d . . . . .
C43 C 0.87686(17) 0.07101(13) 0.82177(13) 0.0288(4) Uani 1 1 d . . . . .
C17 C 0.93858(18) 0.58207(13) 0.74739(13) 0.0299(4) Uani 1 1 d . . . . .
C28 C 0.46935(18) 0.19118(14) 0.85524(14) 0.0323(5) Uani 1 1 d . . . . .
H28 H 0.438034 0.162956 0.912074 0.039 Uiso 1 1 calc R U . . .
C38 C 0.56931(18) -0.20841(14) 0.88305(13) 0.0317(5) Uani 1 1 d . . . . .
H38 H 0.612316 -0.263377 0.910543 0.038 Uiso 1 1 calc R U . . .
C24 C 0.74274(18) 0.50518(13) 0.83219(13) 0.0322(5) Uani 1 1 d . . . . .
H24 H 0.709770 0.473356 0.771514 0.039 Uiso 1 1 calc R U . . .
C9 C 0.80645(19) 0.26563(14) 0.51579(13) 0.0338(5) Uani 1 1 d . . . . .
C11 C 0.75615(19) 0.44289(14) 0.52524(13) 0.0328(5) Uani 1 1 d . . . . .
H11 H 0.708839 0.496362 0.498873 0.039 Uiso 1 1 calc R U . . .
C42 C 0.77435(17) 0.08674(14) 0.89754(13) 0.0310(4) Uani 1 1 d . . . . .
C15 C 0.99743(18) 0.39845(14) 0.73849(14) 0.0338(5) Uani 1 1 d . . . . .
H15A H 1.071972 0.353666 0.734809 0.041 Uiso 1 1 calc R U . . .
H15B H 0.949113 0.381298 0.796088 0.041 Uiso 1 1 calc R U . . .
C44 C 1.00387(18) 0.11817(14) 0.83520(14) 0.0348(5) Uani 1 1 d . . . . .
H44 H 1.025563 0.163604 0.890165 0.042 Uiso 1 1 calc R U . . .
C6 C 0.68462(18) 0.68461(14) 0.65635(14) 0.0339(5) Uani 1 1 d . . . . .
H6 H 0.651542 0.656565 0.712704 0.041 Uiso 1 1 calc R U . . .
C4 C 0.83377(19) 0.68277(14) 0.53022(13) 0.0333(5) Uani 1 1 d . . . . .
H4 H 0.905308 0.654235 0.499911 0.040 Uiso 1 1 calc R U . . .
C27 C 0.41069(19) 0.27383(14) 0.81716(14) 0.0349(5) Uani 1 1 d . . . . .
H27 H 0.338227 0.300751 0.847626 0.042 Uiso 1 1 calc R U . . .
C30 C 0.61746(18) 0.19140(14) 0.72829(14) 0.0331(5) Uani 1 1 d . . . . .
H30 H 0.687635 0.162780 0.696366 0.040 Uiso 1 1 calc R U . . .
C26 C 0.45543(18) 0.31831(13) 0.73536(14) 0.0337(5) Uani 1 1 d . . . . .
C2 C 0.67166(19) 0.80940(14) 0.53434(14) 0.0352(5) Uani 1 1 d . . . . .
C48 C 0.84939(19) 0.00549(14) 0.73978(14) 0.0346(5) Uani 1 1 d . . . . .
H48 H 0.763454 -0.026867 0.727998 0.041 Uiso 1 1 calc R U . . .
C22 C 0.7200(2) 0.53566(14) 1.00270(14) 0.0374(5) Uani 1 1 d . . . . .
H22 H 0.672502 0.525517 1.058821 0.045 Uiso 1 1 calc R U . . .
C31 C 0.55913(19) 0.27554(14) 0.69181(14) 0.0363(5) Uani 1 1 d . . . . .
H31 H 0.591276 0.304423 0.635538 0.044 Uiso 1 1 calc R U . . .
C16 C 1.05022(18) 0.50867(14) 0.74912(14) 0.0337(5) Uani 1 1 d . . . . .
H16A H 1.107488 0.523004 0.695484 0.040 Uiso 1 1 calc R U . . .
H16B H 1.104913 0.520089 0.811206 0.040 Uiso 1 1 calc R U . . .
C18 C 1.00147(19) 0.69081(14) 0.74703(15) 0.0368(5) Uani 1 1 d . . . . .
H18A H 1.067283 0.702665 0.802224 0.055 Uiso 1 1 calc R U . . .
H18B H 0.932778 0.739499 0.752412 0.055 Uiso 1 1 calc R U . . .
H18C H 1.044441 0.699587 0.686212 0.055 Uiso 1 1 calc R U . . .
C20 C 0.90361(19) 0.61234(14) 0.92727(13) 0.0350(5) Uani 1 1 d . . . . .
H20 H 0.983498 0.653942 0.932988 0.042 Uiso 1 1 calc R U . . .
C39 C 0.77045(19) -0.09718(14) 0.94208(14) 0.0356(5) Uani 1 1 d . . . . .
H39A H 0.838237 -0.115330 0.897044 0.043 Uiso 1 1 calc R U . . .
H39B H 0.776799 -0.141990 0.997510 0.043 Uiso 1 1 calc R U . . .
C3 C 0.77509(19) 0.76479(14) 0.49085(14) 0.0364(5) Uani 1 1 d . . . . .
H3 H 0.805976 0.791142 0.433065 0.044 Uiso 1 1 calc R U . . .
C10 C 0.74108(19) 0.34684(14) 0.47942(13) 0.0353(5) Uani 1 1 d . . . . .
H10 H 0.684636 0.336200 0.421678 0.042 Uiso 1 1 calc R U . . .
C23 C 0.6749(2) 0.48862(14) 0.91408(14) 0.0361(5) Uani 1 1 d . . . . .
H23 H 0.596985 0.444752 0.909458 0.043 Uiso 1 1 calc R U . . .
C47 C 0.94436(19) -0.01341(14) 0.67532(15) 0.0381(5) Uani 1 1 d . . . . .
H47 H 0.923655 -0.059376 0.620616 0.046 Uiso 1 1 calc R U . . .
C7 C 0.62813(19) 0.76796(15) 0.61756(15) 0.0375(5) Uani 1 1 d . . . . .
H7 H 0.557914 0.797349 0.648784 0.045 Uiso 1 1 calc R U . . .
C40 C 0.79553(19) 0.01261(14) 0.97875(13) 0.0361(5) Uani 1 1 d . . . . .
H40A H 0.887410 0.023158 1.007645 0.043 Uiso 1 1 calc R U . . .
H40B H 0.735409 0.027405 1.030508 0.043 Uiso 1 1 calc R U . . .
C21 C 0.8348(2) 0.59754(15) 1.00875(14) 0.0395(5) Uani 1 1 d . . . . .
H21 H 0.866526 0.630115 1.069375 0.047 Uiso 1 1 calc R U . . .
C32 C 0.3763(2) -0.33214(14) 0.83193(15) 0.0397(5) Uani 1 1 d . . . . .
H32A H 0.311545 -0.336380 0.881345 0.060 Uiso 1 1 calc R U . . .
H32B H 0.442304 -0.382262 0.843491 0.060 Uiso 1 1 calc R U . . .
H32C H 0.331255 -0.346080 0.767240 0.060 Uiso 1 1 calc R U . . .
C45 C 1.09867(19) 0.10007(15) 0.77014(15) 0.0400(5) Uani 1 1 d . . . . .
H45 H 1.184317 0.133166 0.780755 0.048 Uiso 1 1 calc R U . . .
C46 C 1.06959(19) 0.03424(14) 0.68993(15) 0.0407(5) Uani 1 1 d . . . . .
H46 H 1.134705 0.021746 0.645244 0.049 Uiso 1 1 calc R U . . .
C41 C 0.7877(2) 0.19487(14) 0.94501(15) 0.0405(5) Uani 1 1 d . . . . .
H41A H 0.787323 0.244336 0.894260 0.061 Uiso 1 1 calc R U . . .
H41B H 0.870814 0.204208 0.985560 0.061 Uiso 1 1 calc R U . . .
H41C H 0.713386 0.205017 0.985479 0.061 Uiso 1 1 calc R U . . .
C8 C 0.7936(2) 0.16211(14) 0.46541(15) 0.0451(5) Uani 1 1 d . . . . .
H8A H 0.703698 0.149078 0.435414 0.068 Uiso 1 1 calc R U . . .
H8B H 0.811759 0.110875 0.512839 0.068 Uiso 1 1 calc R U . . .
H8C H 0.857008 0.158652 0.415023 0.068 Uiso 1 1 calc R U . . .
C25 C 0.3944(2) 0.41043(15) 0.69518(16) 0.0465(6) Uani 1 1 d . . . . .
H25A H 0.337846 0.389924 0.636411 0.070 Uiso 1 1 calc R U . . .
H25B H 0.464520 0.459682 0.679068 0.070 Uiso 1 1 calc R U . . .
H25C H 0.341338 0.441513 0.743963 0.070 Uiso 1 1 calc R U . . .
C1 C 0.6096(3) 0.90034(18) 0.4938(2) 0.0492(6) Uani 1 1 d . . . . .
H1A H 0.517(3) 0.887(2) 0.477(2) 0.103(11) Uiso 1 1 d . . . . .
H1B H 0.615(3) 0.953(2) 0.538(2) 0.109(12) Uiso 1 1 d . . . . .
H1C H 0.636(3) 0.914(2) 0.429(3) 0.123(13) Uiso 1 1 d . . . . .

loop_
_atom_site_aniso_label
_atom_site_aniso_U_11
_atom_site_aniso_U_22
_atom_site_aniso_U_33
_atom_site_aniso_U_23
_atom_site_aniso_U_13
_atom_site_aniso_U_12
N2 0.0272(9) 0.0258(9) 0.0342(9) 0.0040(7) -0.0003(7) 0.0015(7)
N1 0.0354(9) 0.0244(8) 0.0271(8) 0.0023(7) -0.0005(7) 0.0047(7)
C36 0.0293(11) 0.0263(10) 0.0264(10) 0.0016(8) 0.0036(8) 0.0007(8)
C29 0.0282(10) 0.0252(10) 0.0303(10) 0.0003(8) -0.0001(8) -0.0012(8)
C33 0.0342(11) 0.0285(10) 0.0294(10) 0.0011(8) 0.0073(9) -0.0010(8)
C19 0.0315(11) 0.0235(10) 0.0300(10) 0.0037(8) -0.0011(8) 0.0026(8)
C12 0.0318(11) 0.0267(10) 0.0282(10) 0.0029(8) 0.0079(8) 0.0016(8)
C35 0.0300(11) 0.0286(10) 0.0316(10) 0.0024(8) 0.0014(8) 0.0030(8)
C5 0.0305(11) 0.0253(10) 0.0313(10) 0.0010(8) 0.0009(8) 0.0023(8)
C37 0.0302(11) 0.0324(11) 0.0264(10) 0.0035(8) 0.0025(8) 0.0025(8)
C14 0.0322(11) 0.0265(10) 0.0372(11) 0.0060(9) 0.0085(9) 0.0026(8)
C34 0.0289(10) 0.0333(11) 0.0314(10) -0.0013(9) -0.0010(8) -0.0020(9)
C13 0.0306(11) 0.0285(10) 0.0309(10) 0.0034(8) 0.0066(8) 0.0028(8)
C43 0.0288(10) 0.0242(10) 0.0331(11) 0.0044(8) -0.0012(8) 0.0007(8)
C17 0.0296(10) 0.0284(10) 0.0313(10) 0.0020(8) -0.0004(8) -0.0006(8)
C28 0.0333(11) 0.0307(11) 0.0325(11) -0.0006(9) 0.0047(9) -0.0024(9)
C38 0.0385(12) 0.0275(10) 0.0299(10) 0.0055(8) 0.0038(9) 0.0054(9)
C24 0.0364(11) 0.0285(10) 0.0309(11) -0.0005(8) 0.0016(9) -0.0025(9)
C9 0.0410(12) 0.0300(11) 0.0310(11) 0.0028(9) 0.0103(9) -0.0020(9)
C11 0.0400(12) 0.0294(11) 0.0292(10) 0.0049(8) 0.0004(9) 0.0025(9)
C42 0.0277(11) 0.0298(10) 0.0340(11) -0.0007(8) -0.0041(8) -0.0011(8)
C15 0.0323(11) 0.0307(11) 0.0388(11) 0.0036(9) 0.0023(9) 0.0059(8)
C44 0.0323(11) 0.0304(11) 0.0405(12) 0.0014(9) -0.0036(9) -0.0022(9)
C6 0.0349(11) 0.0342(11) 0.0333(11) 0.0031(9) 0.0059(9) 0.0023(9)
C4 0.0355(11) 0.0292(11) 0.0361(11) 0.0024(9) 0.0075(9) 0.0030(9)
C27 0.0294(11) 0.0301(11) 0.0447(12) -0.0041(9) 0.0035(9) 0.0021(9)
C30 0.0321(11) 0.0311(11) 0.0372(11) 0.0024(9) 0.0078(9) 0.0040(9)
C26 0.0328(11) 0.0234(10) 0.0431(12) -0.0033(9) -0.0052(9) -0.0009(8)
C2 0.0348(11) 0.0255(10) 0.0439(12) 0.0017(9) -0.0054(9) 0.0001(9)
C48 0.0316(11) 0.0313(11) 0.0403(12) -0.0002(9) 0.0030(9) -0.0007(9)
C22 0.0490(13) 0.0343(11) 0.0307(11) 0.0073(9) 0.0086(9) 0.0046(10)
C31 0.0410(12) 0.0316(11) 0.0363(11) 0.0048(9) 0.0032(9) 0.0003(9)
C16 0.0302(11) 0.0333(11) 0.0374(11) 0.0037(9) 0.0001(9) 0.0009(8)
C18 0.0380(12) 0.0315(11) 0.0402(11) 0.0033(9) 0.0017(9) -0.0047(9)
C20 0.0350(11) 0.0339(11) 0.0346(11) 0.0002(9) -0.0025(9) -0.0030(9)
C39 0.0357(12) 0.0369(11) 0.0341(11) 0.0086(9) -0.0024(9) 0.0022(9)
C3 0.0423(12) 0.0294(11) 0.0382(11) 0.0075(9) 0.0044(9) 0.0009(9)
C10 0.0433(12) 0.0367(12) 0.0253(10) 0.0012(9) 0.0021(9) -0.0032(9)
C23 0.0387(12) 0.0305(11) 0.0387(12) 0.0024(9) 0.0043(9) -0.0034(9)
C47 0.0401(12) 0.0305(11) 0.0434(12) -0.0048(9) 0.0050(10) 0.0022(9)
C7 0.0336(11) 0.0356(11) 0.0440(12) 0.0018(10) 0.0030(9) 0.0066(9)
C40 0.0330(11) 0.0432(12) 0.0313(11) 0.0032(9) -0.0037(9) 0.0001(9)
C21 0.0486(13) 0.0400(12) 0.0287(11) -0.0012(9) -0.0021(10) 0.0016(10)
C32 0.0419(12) 0.0313(11) 0.0454(12) 0.0009(9) 0.0043(10) -0.0026(9)
C45 0.0306(11) 0.0350(12) 0.0539(13) 0.0033(10) 0.0015(10) -0.0019(9)
C46 0.0364(12) 0.0330(11) 0.0543(13) 0.0040(10) 0.0127(10) 0.0044(9)
C41 0.0380(12) 0.0392(12) 0.0424(12) -0.0103(10) -0.0010(10) -0.0007(9)
C8 0.0570(14) 0.0333(12) 0.0442(13) -0.0027(10) 0.0047(11) -0.0019(10)
C25 0.0497(14) 0.0307(12) 0.0578(14) 0.0019(10) -0.0088(11) 0.0060(10)
C1 0.0502(16) 0.0327(13) 0.0646(18) 0.0103(12) -0.0065(13) 0.0077(11)

loop_
_atom_type_symbol
_atom_type_description
_atom_type_scat_dispersion_real
_atom_type_scat_dispersion_imag
_atom_type_scat_source
C C 0.0137 0.0067 'International Tables Vol C Tables 4.2.6.8 and 6.1.1.4'
H H 0.0000 0.0000 'International Tables Vol C Tables 4.2.6.8 and 6.1.1.4'
N N 0.0241 0.0134 'International Tables Vol C Tables 4.2.6.8 and 6.1.1.4'

loop_
_geom_angle_atom_site_label_1
_geom_angle_atom_site_label_2
_geom_angle_atom_site_label_3
_geom_angle
_geom_angle_site_symmetry_1
_geom_angle_site_symmetry_3
_geom_angle_publ_flag
C36 N2 C29 120.13(14) . . ?
C36 N2 C42 122.04(14) . . ?
C29 N2 C42 117.79(14) . . ?
C12 N1 C5 119.90(14) . . ?
C12 N1 C17 122.01(14) . . ?
C5 N1 C17 118.08(13) . . ?
N2 C36 C35 121.17(16) . . ?
N2 C36 C37 121.01(16) . . ?
C37 C36 C35 117.81(16) . . ?
C28 C29 N2 120.17(16) . . ?
C30 C29 N2 120.93(16) . . ?
C30 C29 C28 118.83(17) . . ?
C34 C33 C32 122.08(17) . . ?
C38 C33 C34 116.82(16) . . ?
C38 C33 C32 121.10(17) . . ?
C24 C19 C17 121.64(16) . . ?
C20 C19 C17 120.86(16) . . ?
C20 C19 C24 117.41(17) . . ?
N1 C12 C13 121.48(16) . . ?
N1 C12 C11 120.89(16) . . ?
C11 C12 C13 117.61(16) . . ?
C36 C35 H35 119.4 . . ?
C34 C35 C36 121.19(17) . . ?
C34 C35 H35 119.4 . . ?
C6 C5 N1 121.24(16) . . ?
C4 C5 N1 119.93(16) . . ?
C4 C5 C6 118.77(17) . . ?
C36 C37 C39 120.38(16) . . ?
C38 C37 C36 119.34(17) . . ?
C38 C37 C39 120.27(17) . . ?
C13 C14 H14 118.3 . . ?
C13 C14 C9 123.37(18) . . ?
C9 C14 H14 118.3 . . ?
C33 C34 H34 119.1 . . ?
C35 C34 C33 121.74(17) . . ?
C35 C34 H34 119.1 . . ?
C12 C13 C15 119.66(16) . . ?
C14 C13 C12 119.47(17) . . ?
C14 C13 C15 120.87(16) . . ?
C44 C43 C42 121.04(16) . . ?
C48 C43 C42 121.62(16) . . ?
C48 C43 C44 117.26(17) . . ?
N1 C17 C19 111.23(14) . . ?
N1 C17 C16 108.04(14) . . ?
N1 C17 C18 108.87(14) . . ?
C19 C17 C18 111.38(15) . . ?
C16 C17 C19 109.24(15) . . ?
C16 C17 C18 107.96(15) . . ?
C29 C28 H28 119.8 . . ?
C27 C28 C29 120.49(18) . . ?
C27 C28 H28 119.8 . . ?
C33 C38 C37 123.10(17) . . ?
C33 C38 H38 118.5 . . ?
C37 C38 H38 118.5 . . ?
C19 C24 H24 119.4 . . ?
C23 C24 C19 121.30(17) . . ?
C23 C24 H24 119.4 . . ?
C14 C9 C8 121.29(18) . . ?
C10 C9 C14 116.59(17) . . ?
C10 C9 C8 122.10(18) . . ?
C12 C11 H11 119.4 . . ?
C10 C11 C12 121.28(17) . . ?
C10 C11 H11 119.4 . . ?
N2 C42 C43 111.32(14) . . ?
N2 C42 C40 107.76(14) . . ?
N2 C42 C41 108.85(14) . . ?
C40 C42 C43 109.33(15) . . ?
C40 C42 C41 107.50(15) . . ?
C41 C42 C43 111.92(15) . . ?
C13 C15 H15A 109.6 . . ?
C13 C15 H15B 109.6 . . ?
C13 C15 C16 110.14(15) . . ?
H15A C15 H15B 108.1 . . ?
C16 C15 H15A 109.6 . . ?
C16 C15 H15B 109.6 . . ?
C43 C44 H44 119.3 . . ?
C45 C44 C43 121.36(18) . . ?
C45 C44 H44 119.3 . . ?
C5 C6 H6 119.8 . . ?
C7 C6 C5 120.33(18) . . ?
C7 C6 H6 119.8 . . ?
C5 C4 H4 119.7 . . ?
C3 C4 C5 120.52(17) . . ?
C3 C4 H4 119.7 . . ?
C28 C27 H27 119.3 . . ?
C28 C27 C26 121.37(18) . . ?
C26 C27 H27 119.3 . . ?
C29 C30 H30 120.0 . . ?
C29 C30 C31 120.06(17) . . ?
C31 C30 H30 120.0 . . ?
C27 C26 C25 121.63(18) . . ?
C31 C26 C27 117.59(18) . . ?
C31 C26 C25 120.78(18) . . ?
C3 C2 C1 121.7(2) . . ?
C7 C2 C3 117.72(18) . . ?
C7 C2 C1 120.6(2) . . ?
C43 C48 H48 119.3 . . ?
C47 C48 C43 121.42(18) . . ?
C47 C48 H48 119.3 . . ?
C23 C22 H22 120.4 . . ?
C21 C22 H22 120.4 . . ?
C21 C22 C23 119.26(18) . . ?
C30 C31 H31 119.2 . . ?
C26 C31 C30 121.63(18) . . ?
C26 C31 H31 119.2 . . ?
C17 C16 H16A 109.2 . . ?
C17 C16 H16B 109.2 . . ?
C15 C16 C17 111.95(15) . . ?
C15 C16 H16A 109.2 . . ?
C15 C16 H16B 109.2 . . ?
H16A C16 H16B 107.9 . . ?
C17 C18 H18A 109.5 . . ?
C17 C18 H18B 109.5 . . ?
C17 C18 H18C 109.5 . . ?
H18A C18 H18B 109.5 . . ?
H18A C18 H18C 109.5 . . ?
H18B C18 H18C 109.5 . . ?
C19 C20 H20 119.3 . . ?
C21 C20 C19 121.43(18) . . ?
C21 C20 H20 119.3 . . ?
C37 C39 H39A 109.7 . . ?
C37 C39 H39B 109.7 . . ?
C37 C39 C40 109.95(16) . . ?
H39A C39 H39B 108.2 . . ?
C40 C39 H39A 109.7 . . ?
C40 C39 H39B 109.7 . . ?
C4 C3 C2 121.18(18) . . ?
C4 C3 H3 119.4 . . ?
C2 C3 H3 119.4 . . ?
C9 C10 H10 119.2 . . ?
C11 C10 C9 121.67(18) . . ?
C11 C10 H10 119.2 . . ?
C24 C23 C22 120.22(18) . . ?
C24 C23 H23 119.9 . . ?
C22 C23 H23 119.9 . . ?
C48 C47 H47 119.8 . . ?
C48 C47 C46 120.38(18) . . ?
C46 C47 H47 119.8 . . ?
C6 C7 H7 119.3 . . ?
C2 C7 C6 121.45(18) . . ?
C2 C7 H7 119.3 . . ?
C42 C40 H40A 109.2 . . ?
C42 C40 H40B 109.2 . . ?
C39 C40 C42 112.26(15) . . ?
C39 C40 H40A 109.2 . . ?
C39 C40 H40B 109.2 . . ?
H40A C40 H40B 107.9 . . ?
C22 C21 H21 119.8 . . ?
C20 C21 C22 120.36(18) . . ?
C20 C21 H21 119.8 . . ?
C33 C32 H32A 109.5 . . ?
C33 C32 H32B 109.5 . . ?
C33 C32 H32C 109.5 . . ?
H32A C32 H32B 109.5 . . ?
H32A C32 H32C 109.5 . . ?
H32B C32 H32C 109.5 . . ?
C44 C45 H45 119.8 . . ?
C46 C45 C44 120.37(18) . . ?
C46 C45 H45 119.8 . . ?
C47 C46 H46 120.4 . . ?
C45 C46 C47 119.20(18) . . ?
C45 C46 H46 120.4 . . ?
C42 C41 H41A 109.5 . . ?
C42 C41 H41B 109.5 . . ?
C42 C41 H41C 109.5 . . ?
H41A C41 H41B 109.5 . . ?
H41A C41 H41C 109.5 . . ?
H41B C41 H41C 109.5 . . ?
C9 C8 H8A 109.5 . . ?
C9 C8 H8B 109.5 . . ?
C9 C8 H8C 109.5 . . ?
H8A C8 H8B 109.5 . . ?
H8A C8 H8C 109.5 . . ?
H8B C8 H8C 109.5 . . ?
C26 C25 H25A 109.5 . . ?
C26 C25 H25B 109.5 . . ?
C26 C25 H25C 109.5 . . ?
H25A C25 H25B 109.5 . . ?
H25A C25 H25C 109.5 . . ?
H25B C25 H25C 109.5 . . ?
C2 C1 H1A 111.9(18) . . ?
C2 C1 H1B 111.5(19) . . ?
C2 C1 H1C 112.4(19) . . ?
H1A C1 H1B 105(3) . . ?
H1A C1 H1C 98(3) . . ?
H1B C1 H1C 117(3) . . ?

loop_
_geom_bond_atom_site_label_1
_geom_bond_atom_site_label_2
_geom_bond_distance
_geom_bond_site_symmetry_2
_geom_bond_publ_flag
N2 C36 1.398(2) . ?
N2 C29 1.435(2) . ?
N2 C42 1.481(2) . ?
N1 C12 1.398(2) . ?
N1 C5 1.432(2) . ?
N1 C17 1.484(2) . ?
C36 C35 1.406(2) . ?
C36 C37 1.406(2) . ?
C29 C28 1.385(3) . ?
C29 C30 1.385(3) . ?
C33 C34 1.390(3) . ?
C33 C38 1.389(3) . ?
C33 C32 1.503(2) . ?
C19 C17 1.536(2) . ?
C19 C24 1.394(2) . ?
C19 C20 1.391(2) . ?
C12 C13 1.407(2) . ?
C12 C11 1.406(3) . ?
C35 H35 0.9500 . ?
C35 C34 1.380(2) . ?
C5 C6 1.385(2) . ?
C5 C4 1.384(3) . ?
C37 C38 1.392(2) . ?
C37 C39 1.504(3) . ?
C14 H14 0.9500 . ?
C14 C13 1.387(2) . ?
C14 C9 1.391(3) . ?
C34 H34 0.9500 . ?
C13 C15 1.506(3) . ?
C43 C42 1.540(2) . ?
C43 C44 1.397(2) . ?
C43 C48 1.394(3) . ?
C17 C16 1.534(3) . ?
C17 C18 1.538(2) . ?
C28 H28 0.9500 . ?
C28 C27 1.382(3) . ?
C38 H38 0.9500 . ?
C24 H24 0.9500 . ?
C24 C23 1.382(3) . ?
C9 C10 1.390(3) . ?
C9 C8 1.498(3) . ?
C11 H11 0.9500 . ?
C11 C10 1.385(3) . ?
C42 C40 1.535(3) . ?
C42 C41 1.537(2) . ?
C15 H15A 0.9900 . ?
C15 H15B 0.9900 . ?
C15 C16 1.518(2) . ?
C44 H44 0.9500 . ?
C44 C45 1.383(3) . ?
C6 H6 0.9500 . ?
C6 C7 1.384(3) . ?
C4 H4 0.9500 . ?
C4 C3 1.382(3) . ?
C27 H27 0.9500 . ?
C27 C26 1.388(3) . ?
C30 H30 0.9500 . ?
C30 C31 1.389(3) . ?
C26 C31 1.382(3) . ?
C26 C25 1.509(3) . ?
C2 C3 1.391(3) . ?
C2 C7 1.383(3) . ?
C2 C1 1.502(3) . ?
C48 H48 0.9500 . ?
C48 C47 1.381(3) . ?
C22 H22 0.9500 . ?
C22 C23 1.382(3) . ?
C22 C21 1.380(3) . ?
C31 H31 0.9500 . ?
C16 H16A 0.9900 . ?
C16 H16B 0.9900 . ?
C18 H18A 0.9800 . ?
C18 H18B 0.9800 . ?
C18 H18C 0.9800 . ?
C20 H20 0.9500 . ?
C20 C21 1.379(3) . ?
C39 H39A 0.9900 . ?
C39 H39B 0.9900 . ?
C39 C40 1.514(3) . ?
C3 H3 0.9500 . ?
C10 H10 0.9500 . ?
C23 H23 0.9500 . ?
C47 H47 0.9500 . ?
C47 C46 1.384(3) . ?
C7 H7 0.9500 . ?
C40 H40A 0.9900 . ?
C40 H40B 0.9900 . ?
C21 H21 0.9500 . ?
C32 H32A 0.9800 . ?
C32 H32B 0.9800 . ?
C32 H32C 0.9800 . ?
C45 H45 0.9500 . ?
C45 C46 1.379(3) . ?
C46 H46 0.9500 . ?
C41 H41A 0.9800 . ?
C41 H41B 0.9800 . ?
C41 H41C 0.9800 . ?
C8 H8A 0.9800 . ?
C8 H8B 0.9800 . ?
C8 H8C 0.9800 . ?
C25 H25A 0.9800 . ?
C25 H25B 0.9800 . ?
C25 H25C 0.9800 . ?
C1 H1A 0.96(3) . ?
C1 H1B 0.91(3) . ?
C1 H1C 0.97(4) . ?

loop_
_geom_torsion_atom_site_label_1
_geom_torsion_atom_site_label_2
_geom_torsion_atom_site_label_3
_geom_torsion_atom_site_label_4
_geom_torsion
_geom_torsion_site_symmetry_1
_geom_torsion_site_symmetry_2
_geom_torsion_site_symmetry_3
_geom_torsion_site_symmetry_4
_geom_torsion_publ_flag
N2 C36 C35 C34 179.55(16) . . . . ?
N2 C36 C37 C38 -178.83(16) . . . . ?
N2 C36 C37 C39 1.9(3) . . . . ?
N2 C29 C28 C27 177.13(16) . . . . ?
N2 C29 C30 C31 -175.98(16) . . . . ?
N2 C42 C40 C39 56.8(2) . . . . ?
N1 C12 C13 C14 179.04(16) . . . . ?
N1 C12 C13 C15 -1.6(3) . . . . ?
N1 C12 C11 C10 -179.89(16) . . . . ?
N1 C5 C6 C7 175.93(16) . . . . ?
N1 C5 C4 C3 -177.24(16) . . . . ?
N1 C17 C16 C15 -56.2(2) . . . . ?
C36 N2 C29 C28 72.4(2) . . . . ?
C36 N2 C29 C30 -110.40(19) . . . . ?
C36 N2 C42 C43 89.11(19) . . . . ?
C36 N2 C42 C40 -30.8(2) . . . . ?
C36 N2 C42 C41 -147.06(16) . . . . ?
C36 C35 C34 C33 -1.0(3) . . . . ?
C36 C37 C38 C33 -0.5(3) . . . . ?
C36 C37 C39 C40 24.1(2) . . . . ?
C29 N2 C36 C35 1.2(2) . . . . ?
C29 N2 C36 C37 179.78(15) . . . . ?
C29 N2 C42 C43 -88.50(18) . . . . ?
C29 N2 C42 C40 151.62(15) . . . . ?
C29 N2 C42 C41 35.3(2) . . . . ?
C29 C28 C27 C26 -1.3(3) . . . . ?
C29 C30 C31 C26 -1.0(3) . . . . ?
C19 C17 C16 C15 64.95(19) . . . . ?
C19 C24 C23 C22 1.1(3) . . . . ?
C19 C20 C21 C22 1.4(3) . . . . ?
C12 N1 C5 C6 110.45(19) . . . . ?
C12 N1 C5 C4 -72.3(2) . . . . ?
C12 N1 C17 C19 -90.71(19) . . . . ?
C12 N1 C17 C16 29.2(2) . . . . ?
C12 N1 C17 C18 146.19(16) . . . . ?
C12 C13 C15 C16 -25.4(2) . . . . ?
C12 C11 C10 C9 1.0(3) . . . . ?
C35 C36 C37 C38 -0.2(2) . . . . ?
C35 C36 C37 C39 -179.51(16) . . . . ?
C5 N1 C12 C13 177.98(16) . . . . ?
C5 N1 C12 C11 -3.6(2) . . . . ?
C5 N1 C17 C19 90.52(18) . . . . ?
C5 N1 C17 C16 -149.60(15) . . . . ?
C5 N1 C17 C18 -32.6(2) . . . . ?
C5 C6 C7 C2 1.5(3) . . . . ?
C5 C4 C3 C2 1.1(3) . . . . ?
C37 C36 C35 C34 0.9(3) . . . . ?
C37 C39 C40 C42 -54.0(2) . . . . ?
C14 C13 C15 C16 153.91(17) . . . . ?
C14 C9 C10 C11 0.3(3) . . . . ?
C34 C33 C38 C37 0.4(3) . . . . ?
C13 C12 C11 C10 -1.4(3) . . . . ?
C13 C14 C9 C10 -1.1(3) . . . . ?
C13 C14 C9 C8 177.52(17) . . . . ?
C13 C15 C16 C17 54.9(2) . . . . ?
C43 C42 C40 C39 -64.34(19) . . . . ?
C43 C44 C45 C46 -0.1(3) . . . . ?
C43 C48 C47 C46 -1.2(3) . . . . ?
C17 N1 C12 C13 -0.8(2) . . . . ?
C17 N1 C12 C11 177.69(16) . . . . ?
C17 N1 C5 C6 -70.7(2) . . . . ?
C17 N1 C5 C4 106.50(19) . . . . ?
C17 C19 C24 C23 176.73(17) . . . . ?
C17 C19 C20 C21 -178.04(17) . . . . ?
C28 C29 C30 C31 1.2(3) . . . . ?
C28 C27 C26 C31 1.4(3) . . . . ?
C28 C27 C26 C25 -178.17(17) . . . . ?
C38 C33 C34 C35 0.4(3) . . . . ?
C38 C37 C39 C40 -155.25(16) . . . . ?
C24 C19 C17 N1 23.3(2) . . . . ?
C24 C19 C17 C16 -95.86(19) . . . . ?
C24 C19 C17 C18 144.97(17) . . . . ?
C24 C19 C20 C21 -1.6(3) . . . . ?
C9 C14 C13 C12 0.7(3) . . . . ?
C9 C14 C13 C15 -178.61(17) . . . . ?
C11 C12 C13 C14 0.5(3) . . . . ?
C11 C12 C13 C15 179.87(16) . . . . ?
C42 N2 C36 C35 -176.36(15) . . . . ?
C42 N2 C36 C37 2.2(2) . . . . ?
C42 N2 C29 C28 -109.90(18) . . . . ?
C42 N2 C29 C30 67.3(2) . . . . ?
C42 C43 C44 C45 176.45(17) . . . . ?
C42 C43 C48 C47 -175.77(17) . . . . ?
C44 C43 C42 N2 157.17(16) . . . . ?
C44 C43 C42 C40 -83.9(2) . . . . ?
C44 C43 C42 C41 35.1(2) . . . . ?
C44 C43 C48 C47 1.1(3) . . . . ?
C44 C45 C46 C47 0.0(3) . . . . ?
C6 C5 C4 C3 0.1(3) . . . . ?
C4 C5 C6 C7 -1.3(3) . . . . ?
C27 C26 C31 C30 -0.3(3) . . . . ?
C30 C29 C28 C27 -0.1(3) . . . . ?
C48 C43 C42 N2 -26.1(2) . . . . ?
C48 C43 C42 C40 92.81(19) . . . . ?
C48 C43 C42 C41 -148.20(17) . . . . ?
C48 C43 C44 C45 -0.4(3) . . . . ?
C48 C47 C46 C45 0.6(3) . . . . ?
C18 C17 C16 C15 -173.78(15) . . . . ?
C20 C19 C17 N1 -160.36(16) . . . . ?
C20 C19 C17 C16 80.5(2) . . . . ?
C20 C19 C17 C18 -38.7(2) . . . . ?
C20 C19 C24 C23 0.3(3) . . . . ?
C39 C37 C38 C33 178.86(17) . . . . ?
C3 C2 C7 C6 -0.3(3) . . . . ?
C23 C22 C21 C20 0.1(3) . . . . ?
C7 C2 C3 C4 -0.9(3) . . . . ?
C21 C22 C23 C24 -1.3(3) . . . . ?
C32 C33 C34 C35 -179.36(17) . . . . ?
C32 C33 C38 C37 -179.90(17) . . . . ?
C41 C42 C40 C39 173.97(15) . . . . ?
C8 C9 C10 C11 -178.37(18) . . . . ?
C25 C26 C31 C30 179.33(17) . . . . ?
C1 C2 C3 C4 178.3(2) . . . . ?
C1 C2 C7 C6 -179.57(19) . . . . ?
